data_7102102
loop_
_publ_author_name
'Vasudevan, Kalyan'
'Cowley, Alan H'

_publ_section_title
;
 Synthesis and structures of 1,2-bis(imino)acenaphthene (BIAN)
 lanthanide complexes that involve the transfer of zero, one, or two
 electrons.
;
_journal_issue 33
_journal_name_full 'Chemical communications (Cambridge, England)'
_journal_page_first 3464
_journal_page_last 3466
_journal_paper_doi 10.1039/b708758f
_journal_year 2007
_chemical_formula_moiety 'C50 H63 N2 O Sm'
_chemical_formula_sum 'C50 H63 N2 O Sm'
_chemical_formula_weight 858.37
_space_group_IT_number 14
_symmetry_cell_setting monoclinic
_symmetry_space_group_name_Hall '-P 2yn'
_symmetry_space_group_name_H-M 'P 1 21/n 1'
_atom_sites_solution_hydrogens geom
_atom_sites_solution_primary direct
_atom_sites_solution_secondary difmap
_cell_angle_alpha 90.000
_cell_angle_beta 103.851(5)
_cell_angle_gamma 90.000
_cell_formula_units_Z 4
_cell_length_a 10.856(5)
_cell_length_b 20.426(5)
_cell_length_c 20.153(5)
_cell_measurement_temperature 153(2)
_cell_volume 4339(3)
_computing_cell_refinement 'Collect software, Nonius B.V. 1998'
_computing_data_collection 'Collect software, Nonius B.V. 1998'
_computing_data_reduction
;
DENZO and Scalepack (Otwinoski and Minor, 1997)
;
_computing_molecular_graphics 'XP SHELXTL/PC, Siemens Analytical'
_computing_structure_refinement 'XL SHELXTL/PC, Siemens Analytical'
_computing_structure_solution
;
SIR97 - Altomare A., Burla M.C., Camalli M., Cascarano G.L., Giacovazzo C.,
Guagliardi A., Moliterni A.G.G., Polidori G.,Spagna R.
;
_diffrn_ambient_temperature 153(2)
_diffrn_measured_fraction_theta_full 0.990
_diffrn_measured_fraction_theta_max 0.990
_diffrn_measurement_device_type 'Nonius Kappa CCD'
_diffrn_measurement_method \w-scan
_diffrn_radiation_monochromator graphite
_diffrn_radiation_source 'fine-focus sealed tube'
_diffrn_radiation_type MoK\a
_diffrn_radiation_wavelength 0.71073
_diffrn_reflns_av_R_equivalents 0.0502
_diffrn_reflns_av_sigmaI/netI 0.0947
_diffrn_reflns_limit_h_max 14
_diffrn_reflns_limit_h_min -14
_diffrn_reflns_limit_k_max 24
_diffrn_reflns_limit_k_min -26
_diffrn_reflns_limit_l_max 26
_diffrn_reflns_limit_l_min -26
_diffrn_reflns_number 16826
_diffrn_reflns_theta_full 27.49
_diffrn_reflns_theta_max 27.49
_diffrn_reflns_theta_min 1.44
_exptl_absorpt_coefficient_mu 1.391
_exptl_absorpt_correction_type none
_exptl_absorpt_process_details 'DENZO and Scalepack (Otwinoski and Minor, 1997)'
_exptl_crystal_colour Green
_exptl_crystal_density_diffrn 1.314
_exptl_crystal_density_method 'not measured'
_exptl_crystal_description Block
_exptl_crystal_F_000 1788
_exptl_crystal_size_max .30
_exptl_crystal_size_mid .25
_exptl_crystal_size_min .25
_refine_diff_density_max 1.653
_refine_diff_density_min -1.026
_refine_diff_density_rms 0.128
_refine_ls_extinction_method none
_refine_ls_goodness_of_fit_ref 1.053
_refine_ls_hydrogen_treatment constr
_refine_ls_matrix_type full
_refine_ls_number_parameters 500
_refine_ls_number_reflns 9858
_refine_ls_number_restraints 0
_refine_ls_restrained_S_all 1.053
_refine_ls_R_factor_all 0.0898
_refine_ls_R_factor_gt 0.0416
_refine_ls_shift/su_max 0.001
_refine_ls_shift/su_mean 0.000
_refine_ls_structure_factor_coef Fsqd
_refine_ls_weighting_details 'calc w=1/[\s^2^(Fo^2^)+(0.0522P)^2^+0.0000P] where P=(Fo^2^+2Fc^2^)/3'
_refine_ls_weighting_scheme calc
_refine_ls_wR_factor_gt 0.0863
_refine_ls_wR_factor_ref 0.1189
_reflns_number_gt 6379
_reflns_number_total 9858
_reflns_threshold_expression >2sigma(I)
_cod_data_source_file b708758f.txt
_cod_data_source_block 650010
_cod_original_sg_symbol_Hall -p2yn
_cod_original_sg_symbol_H-M p21/n
_cod_database_code 7102102

loop_
_symmetry_equiv_pos_as_xyz
'x, y, z'
'-x+1/2, y+1/2, -z+1/2'
'-x, -y, -z'
'x-1/2, -y-1/2, z-1/2'

loop_
_atom_site_label
_atom_site_type_symbol
_atom_site_fract_x
_atom_site_fract_y
_atom_site_fract_z
_atom_site_U_iso_or_equiv
_atom_site_adp_type
_atom_site_occupancy
_atom_site_symmetry_multiplicity
_atom_site_calc_flag
_atom_site_refinement_flags
C1 C 0.2845(4) 0.2978(2) 0.1678(2) 0.0198(9) Uani 1 1 d .
C2 C 0.3352(4) 0.3300(2) 0.2344(2) 0.0227(10) Uani 1 1 d .
C3 C 0.3000(4) 0.3339(2) 0.2951(2) 0.0255(10) Uani 1 1 d .
H3 H 0.2311 0.3099 0.3017 0.031 Uiso 1 1 calc R
C4 C 0.3693(4) 0.3747(2) 0.3479(2) 0.0307(11) Uani 1 1 d .
H4 H 0.3437 0.3781 0.3886 0.037 Uiso 1 1 calc R
C5 C 0.4736(4) 0.4096(2) 0.3403(2) 0.0299(11) Uani 1 1 d .
H5 H 0.5190 0.4348 0.3764 0.036 Uiso 1 1 calc R
C6 C 0.5123(4) 0.4073(2) 0.2782(2) 0.0240(10) Uani 1 1 d .
C7 C 0.4410(4) 0.3672(2) 0.2275(2) 0.0217(10) Uani 1 1 d .
C8 C 0.6157(4) 0.4410(2) 0.2612(2) 0.0317(12) Uani 1 1 d .
H8 H 0.6681 0.4675 0.2936 0.038 Uiso 1 1 calc R
C9 C 0.6381(4) 0.4347(2) 0.1977(2) 0.0314(11) Uani 1 1 d .
H9 H 0.7055 0.4577 0.1878 0.038 Uiso 1 1 calc R
C10 C 0.5622(4) 0.3941(2) 0.1460(2) 0.0282(11) Uani 1 1 d .
H10 H 0.5791 0.3909 0.1030 0.034 Uiso 1 1 calc R
C11 C 0.4632(4) 0.3597(2) 0.1614(2) 0.0227(10) Uani 1 1 d .
C12 C 0.3621(4) 0.3158(2) 0.1236(2) 0.0198(9) Uani 1 1 d .
C13 C 0.0893(4) 0.2536(2) 0.1880(2) 0.0267(10) Uani 1 1 d .
C14 C 0.0712(4) 0.1965(2) 0.2247(2) 0.0292(11) Uani 1 1 d .
C15 C -0.0285(5) 0.1956(3) 0.2577(2) 0.0379(13) Uani 1 1 d .
H15 H -0.0427 0.1580 0.2808 0.046 Uiso 1 1 calc R
C16 C -0.1060(5) 0.2492(3) 0.2567(3) 0.0456(14) Uani 1 1 d .
H16 H -0.1705 0.2481 0.2799 0.055 Uiso 1 1 calc R
C17 C -0.0877(4) 0.3044(3) 0.2212(3) 0.0381(12) Uani 1 1 d .
H17 H -0.1408 0.3403 0.2204 0.046 Uiso 1 1 calc R
C18 C 0.0086(4) 0.3078(2) 0.1864(2) 0.0312(11) Uani 1 1 d .
C19 C 0.1605(5) 0.1389(2) 0.2318(2) 0.0367(12) Uani 1 1 d .
H19 H 0.1898 0.1357 0.1895 0.044 Uiso 1 1 calc R
C20 C 0.2773(5) 0.1502(3) 0.2909(3) 0.0563(16) Uani 1 1 d .
H20A H 0.3177 0.1905 0.2837 0.084 Uiso 1 1 calc R
H20B H 0.3359 0.1146 0.2928 0.084 Uiso 1 1 calc R
H20C H 0.2515 0.1525 0.3332 0.084 Uiso 1 1 calc R
C21 C 0.1032(6) 0.0727(3) 0.2436(3) 0.0547(16) Uani 1 1 d .
H21A H 0.0897 0.0714 0.2890 0.082 Uiso 1 1 calc R
H21B H 0.1604 0.0383 0.2384 0.082 Uiso 1 1 calc R
H21C H 0.0237 0.0669 0.2109 0.082 Uiso 1 1 calc R
C22 C 0.0234(4) 0.3706(2) 0.1482(3) 0.0372(12) Uani 1 1 d .
H22 H 0.1002 0.3663 0.1310 0.045 Uiso 1 1 calc R
C23 C 0.0392(5) 0.4309(3) 0.1938(3) 0.0546(16) Uani 1 1 d .
H23A H -0.0361 0.4371 0.2101 0.082 Uiso 1 1 calc R
H23B H 0.0530 0.4686 0.1681 0.082 Uiso 1 1 calc R
H23C H 0.1107 0.4249 0.2319 0.082 Uiso 1 1 calc R
C24 C -0.0896(4) 0.3808(3) 0.0862(3) 0.0470(14) Uani 1 1 d .
H24A H -0.0996 0.3428 0.0575 0.071 Uiso 1 1 calc R
H24B H -0.0741 0.4184 0.0608 0.071 Uiso 1 1 calc R
H24C H -0.1655 0.3876 0.1018 0.071 Uiso 1 1 calc R
C25 C 0.3919(4) 0.3308(2) 0.0103(2) 0.0252(10) Uani 1 1 d .
C26 C 0.3337(4) 0.3916(2) -0.0097(2) 0.0321(11) Uani 1 1 d .
C27 C 0.3834(5) 0.4324(3) -0.0516(3) 0.0448(14) Uani 1 1 d .
H27 H 0.3475 0.4734 -0.0631 0.054 Uiso 1 1 calc R
C28 C 0.4851(6) 0.4129(3) -0.0766(3) 0.0526(15) Uani 1 1 d .
H28 H 0.5187 0.4411 -0.1040 0.063 Uiso 1 1 calc R
C29 C 0.5366(5) 0.3521(3) -0.0610(3) 0.0455(14) Uani 1 1 d .
H29 H 0.6034 0.3391 -0.0795 0.055 Uiso 1 1 calc R
C30 C 0.4918(4) 0.3088(3) -0.0183(2) 0.0330(12) Uani 1 1 d .
C31 C 0.2145(4) 0.4127(2) 0.0116(2) 0.0363(12) Uani 1 1 d .
H31 H 0.1897 0.3766 0.0378 0.044 Uiso 1 1 calc R
C32 C 0.2359(5) 0.4729(3) 0.0578(3) 0.0494(15) Uani 1 1 d .
H32A H 0.2994 0.4633 0.0988 0.074 Uiso 1 1 calc R
H32B H 0.1580 0.4845 0.0694 0.074 Uiso 1 1 calc R
H32C H 0.2639 0.5087 0.0343 0.074 Uiso 1 1 calc R
C33 C 0.1036(5) 0.4245(3) -0.0514(3) 0.0496(15) Uani 1 1 d .
H33A H 0.1242 0.4603 -0.0777 0.074 Uiso 1 1 calc R
H33B H 0.0281 0.4349 -0.0365 0.074 Uiso 1 1 calc R
H33C H 0.0894 0.3857 -0.0790 0.074 Uiso 1 1 calc R
C34 C 0.5493(4) 0.2418(3) -0.0013(2) 0.0369(12) Uani 1 1 d .
H34 H 0.4808 0.2126 0.0043 0.044 Uiso 1 1 calc R
C35 C 0.6491(5) 0.2419(3) 0.0665(3) 0.0513(15) Uani 1 1 d .
H35A H 0.7193 0.2690 0.0624 0.077 Uiso 1 1 calc R
H35B H 0.6783 0.1980 0.0777 0.077 Uiso 1 1 calc R
H35C H 0.6125 0.2589 0.1018 0.077 Uiso 1 1 calc R
C36 C 0.6055(5) 0.2123(3) -0.0579(3) 0.0513(16) Uani 1 1 d .
H36A H 0.5433 0.2141 -0.1007 0.077 Uiso 1 1 calc R
H36B H 0.6291 0.1676 -0.0470 0.077 Uiso 1 1 calc R
H36C H 0.6790 0.2369 -0.0614 0.077 Uiso 1 1 calc R
C37 C 0.0879(4) 0.1826(2) -0.0204(2) 0.0307(12) Uani 1 1 d .
C38 C 0.1927(4) 0.1679(2) -0.0478(2) 0.0304(11) Uani 1 1 d .
C39 C 0.2442(4) 0.1072(2) -0.0200(2) 0.0293(11) Uani 1 1 d .
C40 C 0.1699(4) 0.0843(2) 0.0244(2) 0.0277(10) Uani 1 1 d .
C41 C 0.0721(4) 0.1315(2) 0.0235(2) 0.0296(11) Uani 1 1 d .
C42 C 0.0055(5) 0.2430(3) -0.0371(3) 0.0512(15) Uani 1 1 d .
H42A H -0.0266 0.2462 -0.0857 0.077 Uiso 1 1 calc R
H42B H 0.0550 0.2812 -0.0206 0.077 Uiso 1 1 calc R
H42C H -0.0641 0.2399 -0.0155 0.077 Uiso 1 1 calc R
C43 C 0.2318(5) 0.2064(3) -0.1033(2) 0.0473(15) Uani 1 1 d .
H43A H 0.1750 0.1968 -0.1466 0.071 Uiso 1 1 calc R
H43B H 0.3167 0.1946 -0.1048 0.071 Uiso 1 1 calc R
H43C H 0.2286 0.2524 -0.0939 0.071 Uiso 1 1 calc R
C44 C 0.3509(5) 0.0705(3) -0.0397(3) 0.0533(16) Uani 1 1 d .
H44A H 0.3173 0.0449 -0.0799 0.080 Uiso 1 1 calc R
H44B H 0.3911 0.0420 -0.0030 0.080 Uiso 1 1 calc R
H44C H 0.4119 0.1011 -0.0488 0.080 Uiso 1 1 calc R
C45 C 0.1855(5) 0.0198(2) 0.0620(3) 0.0473(14) Uani 1 1 d .
H45A H 0.1220 -0.0104 0.0386 0.071 Uiso 1 1 calc R
H45B H 0.1763 0.0264 0.1077 0.071 Uiso 1 1 calc R
H45C H 0.2682 0.0023 0.0635 0.071 Uiso 1 1 calc R
C46 C -0.0366(4) 0.1255(3) 0.0584(3) 0.0460(14) Uani 1 1 d .
H46A H -0.0397 0.1639 0.0854 0.069 Uiso 1 1 calc R
H46B H -0.0237 0.0876 0.0875 0.069 Uiso 1 1 calc R
H46C H -0.1151 0.1211 0.0245 0.069 Uiso 1 1 calc R
C47 C 0.5220(7) 0.0784(3) 0.1648(4) 0.092(3) Uani 1 1 d .
H47A H 0.5373 0.0670 0.1207 0.110 Uiso 1 1 calc R
H47B H 0.4618 0.0476 0.1757 0.110 Uiso 1 1 calc R
C48 C 0.6447(7) 0.0782(4) 0.2197(4) 0.113(3) Uani 1 1 d .
H48A H 0.6582 0.0360 0.2423 0.136 Uiso 1 1 calc R
H48B H 0.7163 0.0876 0.2002 0.136 Uiso 1 1 calc R
C49 C 0.6296(6) 0.1288(4) 0.2670(4) 0.082(2) Uani 1 1 d .
H49A H 0.7112 0.1452 0.2924 0.098 Uiso 1 1 calc R
H49B H 0.5823 0.1130 0.2990 0.098 Uiso 1 1 calc R
C50 C 0.5576(5) 0.1802(3) 0.2214(3) 0.0541(17) Uani 1 1 d .
H50A H 0.5072 0.2061 0.2455 0.065 Uiso 1 1 calc R
H50B H 0.6149 0.2090 0.2051 0.065 Uiso 1 1 calc R
N1 N 0.1859(3) 0.25297(18) 0.15129(17) 0.0230(8) Uani 1 1 d .
N2 N 0.3492(3) 0.29063(18) 0.05739(17) 0.0231(8) Uani 1 1 d .
Sm1 Sm 0.288355(19) 0.192582(11) 0.086670(11) 0.02223(9) Uani 1 1 d .
O1 O 0.4753(3) 0.14446(17) 0.16421(17) 0.0427(9) Uani 1 1 d .

loop_
_atom_site_aniso_label
_atom_site_aniso_U_11
_atom_site_aniso_U_22
_atom_site_aniso_U_33
_atom_site_aniso_U_23
_atom_site_aniso_U_13
_atom_site_aniso_U_12
C1 0.019(2) 0.019(2) 0.020(2) -0.0007(19) 0.0030(18) 0.0009(18)
C2 0.025(2) 0.022(2) 0.021(2) 0.0012(19) 0.0051(19) 0.0036(19)
C3 0.027(2) 0.022(2) 0.026(2) 0.003(2) 0.006(2) 0.004(2)
C4 0.041(3) 0.030(3) 0.023(2) -0.001(2) 0.012(2) 0.010(2)
C5 0.031(2) 0.026(3) 0.026(2) -0.005(2) -0.004(2) 0.006(2)
C6 0.025(2) 0.024(3) 0.021(2) 0.001(2) 0.0025(19) 0.007(2)
C7 0.021(2) 0.020(2) 0.023(2) -0.0005(19) 0.0023(18) 0.0043(19)
C8 0.020(2) 0.028(3) 0.042(3) -0.006(2) -0.003(2) -0.003(2)
C9 0.025(2) 0.026(3) 0.044(3) -0.005(2) 0.011(2) -0.006(2)
C10 0.026(2) 0.030(3) 0.030(2) -0.004(2) 0.008(2) -0.001(2)
C11 0.023(2) 0.020(2) 0.026(2) 0.002(2) 0.0064(19) 0.0042(19)
C12 0.018(2) 0.020(2) 0.020(2) -0.0015(19) 0.0019(17) 0.0003(18)
C13 0.025(2) 0.028(3) 0.026(2) -0.004(2) 0.004(2) -0.006(2)
C14 0.033(2) 0.035(3) 0.023(2) -0.001(2) 0.013(2) -0.009(2)
C15 0.043(3) 0.047(3) 0.029(3) -0.005(3) 0.017(2) -0.016(3)
C16 0.036(3) 0.068(4) 0.038(3) -0.010(3) 0.020(2) -0.004(3)
C17 0.029(3) 0.047(3) 0.040(3) -0.007(3) 0.012(2) 0.003(2)
C18 0.027(2) 0.035(3) 0.032(3) -0.006(2) 0.008(2) -0.004(2)
C19 0.062(3) 0.024(3) 0.031(3) 0.001(2) 0.025(2) -0.004(3)
C20 0.046(3) 0.045(4) 0.074(4) 0.002(3) 0.007(3) 0.006(3)
C21 0.087(4) 0.038(3) 0.045(3) 0.004(3) 0.027(3) -0.017(3)
C22 0.030(3) 0.033(3) 0.051(3) 0.000(3) 0.014(2) 0.007(2)
C23 0.048(3) 0.040(4) 0.067(4) -0.005(3) -0.002(3) 0.004(3)
C24 0.045(3) 0.040(3) 0.057(3) 0.000(3) 0.013(3) 0.004(3)
C25 0.028(2) 0.027(3) 0.019(2) 0.000(2) 0.0035(19) -0.011(2)
C26 0.046(3) 0.028(3) 0.022(2) 0.000(2) 0.009(2) -0.005(2)
C27 0.066(4) 0.029(3) 0.041(3) 0.007(3) 0.015(3) -0.009(3)
C28 0.080(4) 0.043(4) 0.045(3) 0.004(3) 0.035(3) -0.023(3)
C29 0.055(3) 0.053(4) 0.036(3) -0.006(3) 0.024(3) -0.019(3)
C30 0.036(3) 0.041(3) 0.023(2) -0.007(2) 0.009(2) -0.011(2)
C31 0.043(3) 0.025(3) 0.040(3) 0.008(2) 0.008(2) 0.005(2)
C32 0.060(3) 0.037(3) 0.049(3) 0.000(3) 0.008(3) 0.015(3)
C33 0.053(3) 0.043(3) 0.044(3) 0.008(3) -0.004(3) 0.005(3)
C34 0.030(2) 0.045(3) 0.040(3) -0.008(3) 0.015(2) -0.006(2)
C35 0.046(3) 0.058(4) 0.049(3) 0.000(3) 0.009(3) 0.000(3)
C36 0.036(3) 0.073(4) 0.050(3) -0.008(3) 0.019(3) 0.007(3)
C37 0.029(2) 0.030(3) 0.028(3) -0.003(2) -0.004(2) -0.003(2)
C38 0.034(3) 0.032(3) 0.023(2) -0.004(2) 0.003(2) -0.010(2)
C39 0.034(2) 0.033(3) 0.022(2) -0.008(2) 0.007(2) -0.001(2)
C40 0.037(2) 0.018(2) 0.025(2) -0.001(2) 0.001(2) -0.001(2)
C41 0.029(2) 0.035(3) 0.026(2) -0.007(2) 0.007(2) -0.008(2)
C42 0.045(3) 0.036(3) 0.060(4) -0.009(3) -0.013(3) 0.004(3)
C43 0.058(3) 0.053(4) 0.027(3) 0.005(3) 0.002(2) -0.024(3)
C44 0.047(3) 0.062(4) 0.053(3) -0.021(3) 0.016(3) 0.006(3)
C45 0.069(4) 0.030(3) 0.039(3) 0.002(3) 0.005(3) -0.012(3)
C46 0.034(3) 0.062(4) 0.043(3) -0.014(3) 0.011(2) -0.015(3)
C47 0.109(6) 0.049(4) 0.097(5) -0.009(4) -0.015(5) 0.044(4)
C48 0.092(6) 0.115(8) 0.117(7) 0.031(6) -0.006(5) 0.070(6)
C49 0.060(4) 0.111(7) 0.066(5) 0.037(5) -0.001(4) 0.017(4)
C50 0.048(3) 0.060(4) 0.047(3) -0.002(3) -0.002(3) 0.001(3)
N1 0.0228(18) 0.025(2) 0.0227(19) -0.0038(17) 0.0088(15) -0.0067(17)
N2 0.0240(19) 0.026(2) 0.0191(18) 0.0002(16) 0.0052(15) -0.0020(16)
Sm1 0.02406(13) 0.02045(14) 0.02198(13) -0.00056(11) 0.00510(9) 0.00007(11)
O1 0.0394(19) 0.037(2) 0.045(2) 0.0040(18) -0.0022(17) 0.0147(17)

loop_
_atom_type_symbol
_atom_type_description
_atom_type_scat_dispersion_real
_atom_type_scat_dispersion_imag
_atom_type_scat_source
C C 0.0033 0.0016 'International Tables Vol C Tables 4.2.6.8 and 6.1.1.4'
H H 0.0000 0.0000 'International Tables Vol C Tables 4.2.6.8 and 6.1.1.4'
N N 0.0061 0.0033 'International Tables Vol C Tables 4.2.6.8 and 6.1.1.4'
Sm Sm -0.1638 3.4418 'International Tables Vol C Tables 4.2.6.8 and 6.1.1.4'
O O 0.0106 0.0060 'International Tables Vol C Tables 4.2.6.8 and 6.1.1.4'

loop_
_geom_angle_atom_site_label_1
_geom_angle_atom_site_label_2
_geom_angle_atom_site_label_3
_geom_angle
N1 C1 C12 124.2(4)
N1 C1 C2 127.6(4)
C12 C1 C2 108.0(3)
N1 C1 Sm1 56.8(2)
C12 C1 Sm1 74.2(2)
C2 C1 Sm1 147.8(3)
C3 C2 C7 117.7(4)
C3 C2 C1 135.6(4)
C7 C2 C1 106.5(4)
C2 C3 C4 119.5(4)
C2 C3 H3 120.2
C4 C3 H3 120.2
C5 C4 C3 121.6(4)
C5 C4 H4 119.2
C3 C4 H4 119.2
C4 C5 C6 120.5(4)
C4 C5 H5 119.7
C6 C5 H5 119.7
C7 C6 C5 116.0(4)
C7 C6 C8 116.1(4)
C5 C6 C8 127.9(4)
C6 C7 C2 124.6(4)
C6 C7 C11 124.3(4)
C2 C7 C11 111.1(4)
C9 C8 C6 120.5(4)
C9 C8 H8 119.8
C6 C8 H8 119.8
C8 C9 C10 122.5(4)
C8 C9 H9 118.7
C10 C9 H9 118.7
C11 C10 C9 118.4(4)
C11 C10 H10 120.8
C9 C10 H10 120.8
C10 C11 C7 118.2(4)
C10 C11 C12 135.6(4)
C7 C11 C12 106.1(4)
N2 C12 C1 124.4(4)
N2 C12 C11 127.1(4)
C1 C12 C11 108.3(3)
N2 C12 Sm1 55.9(2)
C1 C12 Sm1 75.4(2)
C11 C12 Sm1 147.5(3)
C18 C13 C14 119.6(4)
C18 C13 N1 121.9(4)
C14 C13 N1 118.4(4)
C15 C14 C13 118.5(5)
C15 C14 C19 119.8(4)
C13 C14 C19 121.6(4)
C16 C15 C14 121.4(5)
C16 C15 H15 119.3
C14 C15 H15 119.3
C17 C16 C15 119.7(5)
C17 C16 H16 120.1
C15 C16 H16 120.1
C16 C17 C18 121.5(5)
C16 C17 H17 119.3
C18 C17 H17 119.3
C17 C18 C13 119.2(5)
C17 C18 C22 118.6(4)
C13 C18 C22 122.2(4)
C14 C19 C21 115.3(4)
C14 C19 C20 110.4(4)
C21 C19 C20 107.6(4)
C14 C19 H19 107.7
C21 C19 H19 107.7
C20 C19 H19 107.7
C19 C20 H20A 109.5
C19 C20 H20B 109.5
H20A C20 H20B 109.5
C19 C20 H20C 109.5
H20A C20 H20C 109.5
H20B C20 H20C 109.5
C19 C21 H21A 109.5
C19 C21 H21B 109.5
H21A C21 H21B 109.5
C19 C21 H21C 109.5
H21A C21 H21C 109.5
H21B C21 H21C 109.5
C23 C22 C18 112.7(4)
C23 C22 C24 109.5(4)
C18 C22 C24 111.3(4)
C23 C22 H22 107.7
C18 C22 H22 107.7
C24 C22 H22 107.7
C22 C23 H23A 109.5
C22 C23 H23B 109.5
H23A C23 H23B 109.5
C22 C23 H23C 109.5
H23A C23 H23C 109.5
H23B C23 H23C 109.5
C22 C24 H24A 109.5
C22 C24 H24B 109.5
H24A C24 H24B 109.5
C22 C24 H24C 109.5
H24A C24 H24C 109.5
H24B C24 H24C 109.5
C26 C25 N2 120.4(4)
C26 C25 C30 119.9(4)
N2 C25 C30 119.7(4)
C27 C26 C25 119.4(5)
C27 C26 C31 118.9(5)
C25 C26 C31 121.6(4)
C28 C27 C26 120.9(5)
C28 C27 H27 119.6
C26 C27 H27 119.6
C29 C28 C27 119.8(5)
C29 C28 H28 120.1
C27 C28 H28 120.1
C28 C29 C30 122.1(5)
C28 C29 H29 119.0
C30 C29 H29 119.0
C29 C30 C25 117.6(5)
C29 C30 C34 121.8(5)
C25 C30 C34 120.7(4)
C26 C31 C32 112.6(4)
C26 C31 C33 111.1(4)
C32 C31 C33 110.5(4)
C26 C31 H31 107.4
C32 C31 H31 107.4
C33 C31 H31 107.4
C31 C32 H32A 109.5
C31 C32 H32B 109.5
H32A C32 H32B 109.5
C31 C32 H32C 109.5
H32A C32 H32C 109.5
H32B C32 H32C 109.5
C31 C33 H33A 109.5
C31 C33 H33B 109.5
H33A C33 H33B 109.5
C31 C33 H33C 109.5
H33A C33 H33C 109.5
H33B C33 H33C 109.5
C30 C34 C35 111.6(4)
C30 C34 C36 113.7(4)
C35 C34 C36 110.0(4)
C30 C34 H34 107.1
C35 C34 H34 107.1
C36 C34 H34 107.1
C34 C35 H35A 109.5
C34 C35 H35B 109.5
H35A C35 H35B 109.5
C34 C35 H35C 109.5
H35A C35 H35C 109.5
H35B C35 H35C 109.5
C34 C36 H36A 109.5
C34 C36 H36B 109.5
H36A C36 H36B 109.5
C34 C36 H36C 109.5
H36A C36 H36C 109.5
H36B C36 H36C 109.5
C41 C37 C38 108.6(4)
C41 C37 C42 126.2(5)
C38 C37 C42 125.2(5)
C41 C37 Sm1 75.4(2)
C38 C37 Sm1 75.8(2)
C42 C37 Sm1 116.1(3)
C37 C38 C39 108.1(4)
C37 C38 C43 125.1(5)
C39 C38 C43 126.4(5)
C37 C38 Sm1 73.8(3)
C39 C38 Sm1 75.4(2)
C43 C38 Sm1 122.5(3)
C38 C39 C40 107.9(4)
C38 C39 C44 125.8(5)
C40 C39 C44 126.1(5)
C38 C39 Sm1 74.3(3)
C40 C39 Sm1 74.5(2)
C44 C39 Sm1 121.7(3)
C39 C40 C41 107.6(4)
C39 C40 C45 126.3(4)
C41 C40 C45 126.1(4)
C39 C40 Sm1 75.2(2)
C41 C40 Sm1 74.0(2)
C45 C40 Sm1 119.7(3)
C37 C41 C40 107.9(4)
C37 C41 C46 125.3(5)
C40 C41 C46 126.6(5)
C37 C41 Sm1 74.3(2)
C40 C41 Sm1 75.3(2)
C46 C41 Sm1 120.3(3)
C37 C42 H42A 109.5
C37 C42 H42B 109.5
H42A C42 H42B 109.5
C37 C42 H42C 109.5
H42A C42 H42C 109.5
H42B C42 H42C 109.5
C38 C43 H43A 109.5
C38 C43 H43B 109.5
H43A C43 H43B 109.5
C38 C43 H43C 109.5
H43A C43 H43C 109.5
H43B C43 H43C 109.5
C39 C44 H44A 109.5
C39 C44 H44B 109.5
H44A C44 H44B 109.5
C39 C44 H44C 109.5
H44A C44 H44C 109.5
H44B C44 H44C 109.5
C40 C45 H45A 109.5
C40 C45 H45B 109.5
H45A C45 H45B 109.5
C40 C45 H45C 109.5
H45A C45 H45C 109.5
H45B C45 H45C 109.5
C41 C46 H46A 109.5
C41 C46 H46B 109.5
H46A C46 H46B 109.5
C41 C46 H46C 109.5
H46A C46 H46C 109.5
H46B C46 H46C 109.5
O1 C47 C48 104.8(6)
O1 C47 H47A 110.8
C48 C47 H47A 110.8
O1 C47 H47B 110.8
C48 C47 H47B 110.8
H47A C47 H47B 108.9
C49 C48 C47 105.2(6)
C49 C48 H48A 110.7
C47 C48 H48A 110.7
C49 C48 H48B 110.7
C47 C48 H48B 110.7
H48A C48 H48B 108.8
C48 C49 C50 102.9(6)
C48 C49 H49A 111.2
C50 C49 H49A 111.2
C48 C49 H49B 111.2
C50 C49 H49B 111.2
H49A C49 H49B 109.1
O1 C50 C49 105.4(5)
O1 C50 H50A 110.7
C49 C50 H50A 110.7
O1 C50 H50B 110.7
C49 C50 H50B 110.7
H50A C50 H50B 108.8
C1 N1 C13 119.5(3)
C1 N1 Sm1 92.4(2)
C13 N1 Sm1 145.9(3)
C12 N2 C25 116.8(3)
C12 N2 Sm1 92.6(2)
C25 N2 Sm1 149.7(3)
N2 Sm1 N1 83.15(12)
N2 Sm1 O1 106.02(12)
N1 Sm1 O1 107.27(12)
N2 Sm1 C37 95.16(13)
N1 Sm1 C37 95.07(14)
O1 Sm1 C37 150.63(13)
N2 Sm1 C12 31.43(12)
N1 Sm1 C12 59.13(12)
O1 Sm1 C12 93.03(12)
C37 Sm1 C12 115.07(13)
N2 Sm1 C41 124.75(13)
N1 Sm1 C41 91.82(13)
O1 Sm1 C41 127.63(14)
C37 Sm1 C41 30.30(14)
C12 Sm1 C41 137.00(13)
N2 Sm1 C38 88.24(14)
N1 Sm1 C38 123.55(13)
O1 Sm1 C38 128.61(14)
C37 Sm1 C38 30.37(14)
C12 Sm1 C38 117.91(14)
C41 Sm1 C38 50.10(14)
N2 Sm1 C1 59.71(13)
N1 Sm1 C1 30.80(11)
O1 Sm1 C1 93.63(12)
C37 Sm1 C1 114.81(13)
C12 Sm1 C1 30.35(12)
C41 Sm1 C1 121.04(13)
C38 Sm1 C1 134.02(14)
N2 Sm1 C40 138.35(13)
N1 Sm1 C40 117.78(13)
O1 Sm1 C40 101.35(12)
C37 Sm1 C40 50.32(13)
C12 Sm1 C40 165.39(12)
C41 Sm1 C40 30.70(13)
C38 Sm1 C40 50.12(14)
C1 Sm1 C40 148.57(13)
N2 Sm1 C39 111.94(14)
N1 Sm1 C39 141.67(12)
O1 Sm1 C39 102.06(13)
C37 Sm1 C39 50.19(14)
C12 Sm1 C39 143.37(13)
C41 Sm1 C39 50.27(13)
C38 Sm1 C39 30.32(14)
C1 Sm1 C39 163.99(13)
C40 Sm1 C39 30.31(13)
C47 O1 C50 108.2(4)
C47 O1 Sm1 128.1(3)
C50 O1 Sm1 123.7(3)

loop_
_geom_bond_atom_site_label_1
_geom_bond_atom_site_label_2
_geom_bond_distance
C1 N1 1.387(5)
C1 C12 1.414(6)
C1 C2 1.478(6)
C1 Sm1 2.707(4)
C2 C3 1.368(6)
C2 C7 1.412(6)
C3 C4 1.418(6)
C3 H3 0.9300
C4 C5 1.376(6)
C4 H4 0.9300
C5 C6 1.414(6)
C5 H5 0.9300
C6 C7 1.391(6)
C6 C8 1.426(6)
C7 C11 1.418(6)
C8 C9 1.364(6)
C8 H8 0.9300
C9 C10 1.430(6)
C9 H9 0.9300
C10 C11 1.381(6)
C10 H10 0.9300
C11 C12 1.479(6)
C12 N2 1.405(5)
C12 Sm1 2.692(4)
C13 C18 1.409(6)
C13 C14 1.420(6)
C13 N1 1.420(5)
C14 C15 1.400(6)
C14 C19 1.508(7)
C15 C16 1.379(7)
C15 H15 0.9300
C16 C17 1.375(7)
C16 H16 0.9300
C17 C18 1.393(6)
C17 H17 0.9300
C18 C22 1.524(7)
C19 C21 1.530(7)
C19 C20 1.536(7)
C19 H19 0.9800
C20 H20A 0.9600
C20 H20B 0.9600
C20 H20C 0.9600
C21 H21A 0.9600
C21 H21B 0.9600
C21 H21C 0.9600
C22 C23 1.520(7)
C22 C24 1.541(6)
C22 H22 0.9800
C23 H23A 0.9600
C23 H23B 0.9600
C23 H23C 0.9600
C24 H24A 0.9600
C24 H24B 0.9600
C24 H24C 0.9600
C25 C26 1.407(6)
C25 N2 1.414(5)
C25 C30 1.416(6)
C26 C27 1.385(6)
C26 C31 1.521(7)
C27 C28 1.377(7)
C27 H27 0.9300
C28 C29 1.368(8)
C28 H28 0.9300
C29 C30 1.400(7)
C29 H29 0.9300
C30 C34 1.510(7)
C31 C32 1.526(7)
C31 C33 1.545(6)
C31 H31 0.9800
C32 H32A 0.9600
C32 H32B 0.9600
C32 H32C 0.9600
C33 H33A 0.9600
C33 H33B 0.9600
C33 H33C 0.9600
C34 C35 1.526(7)
C34 C36 1.540(7)
C34 H34 0.9800
C35 H35A 0.9600
C35 H35B 0.9600
C35 H35C 0.9600
C36 H36A 0.9600
C36 H36B 0.9600
C36 H36C 0.9600
C37 C41 1.404(6)
C37 C38 1.411(7)
C37 C42 1.513(7)
C37 Sm1 2.680(4)
C38 C39 1.419(7)
C38 C43 1.510(7)
C38 Sm1 2.706(4)
C39 C40 1.419(6)
C39 C44 1.511(6)
C39 Sm1 2.719(4)
C40 C41 1.431(6)
C40 C45 1.510(6)
C40 Sm1 2.710(4)
C41 C46 1.517(6)
C41 Sm1 2.694(4)
C42 H42A 0.9600
C42 H42B 0.9600
C42 H42C 0.9600
C43 H43A 0.9600
C43 H43B 0.9600
C43 H43C 0.9600
C44 H44A 0.9600
C44 H44B 0.9600
C44 H44C 0.9600
C45 H45A 0.9600
C45 H45B 0.9600
C45 H45C 0.9600
C46 H46A 0.9600
C46 H46B 0.9600
C46 H46C 0.9600
C47 O1 1.441(7)
C47 C48 1.514(9)
C47 H47A 0.9700
C47 H47B 0.9700
C48 C49 1.443(10)
C48 H48A 0.9700
C48 H48B 0.9700
C49 C50 1.488(8)
C49 H49A 0.9700
C49 H49B 0.9700
C50 O1 1.472(6)
C50 H50A 0.9700
C50 H50B 0.9700
N1 Sm1 2.269(3)
N2 Sm1 2.232(4)
Sm1 O1 2.451(3)

loop_
_geom_torsion_atom_site_label_1
_geom_torsion_atom_site_label_2
_geom_torsion_atom_site_label_3
_geom_torsion_atom_site_label_4
_geom_torsion
N1 C1 C2 C3 -8.6(8)
C12 C1 C2 C3 176.8(5)
Sm1 C1 C2 C3 -94.4(7)
N1 C1 C2 C7 175.4(4)
C12 C1 C2 C7 0.8(5)
Sm1 C1 C2 C7 89.6(6)
C7 C2 C3 C4 0.4(6)
C1 C2 C3 C4 -175.2(5)
C2 C3 C4 C5 -1.6(7)
C3 C4 C5 C6 2.2(7)
C4 C5 C6 C7 -1.5(6)
C4 C5 C6 C8 178.7(4)
C5 C6 C7 C2 0.3(6)
C8 C6 C7 C2 -179.9(4)
C5 C6 C7 C11 178.5(4)
C8 C6 C7 C11 -1.7(6)
C3 C2 C7 C6 0.2(6)
C1 C2 C7 C6 177.1(4)
C3 C2 C7 C11 -178.2(4)
C1 C2 C7 C11 -1.4(5)
C7 C6 C8 C9 1.9(6)
C5 C6 C8 C9 -178.3(4)
C6 C8 C9 C10 -0.9(7)
C8 C9 C10 C11 -0.6(7)
C9 C10 C11 C7 0.8(6)
C9 C10 C11 C12 177.2(5)
C6 C7 C11 C10 0.3(6)
C2 C7 C11 C10 178.7(4)
C6 C7 C11 C12 -177.0(4)
C2 C7 C11 C12 1.4(5)
N1 C1 C12 N2 -0.1(6)
C2 C1 C12 N2 174.8(4)
Sm1 C1 C12 N2 28.4(4)
N1 C1 C12 C11 -174.8(4)
C2 C1 C12 C11 0.1(5)
Sm1 C1 C12 C11 -146.3(3)
N1 C1 C12 Sm1 -28.5(4)
C2 C1 C12 Sm1 146.4(3)
C10 C11 C12 N2 7.9(8)
C7 C11 C12 N2 -175.4(4)
C10 C11 C12 C1 -177.5(5)
C7 C11 C12 C1 -0.9(5)
C10 C11 C12 Sm1 91.1(7)
C7 C11 C12 Sm1 -92.3(6)
C18 C13 C14 C15 0.9(6)
N1 C13 C14 C15 -176.5(4)
C18 C13 C14 C19 -175.8(4)
N1 C13 C14 C19 6.8(6)
C13 C14 C15 C16 -1.8(7)
C19 C14 C15 C16 175.0(4)
C14 C15 C16 C17 1.6(7)
C15 C16 C17 C18 -0.5(7)
C16 C17 C18 C13 -0.3(7)
C16 C17 C18 C22 -179.9(4)
C14 C13 C18 C17 0.1(6)
N1 C13 C18 C17 177.4(4)
C14 C13 C18 C22 179.7(4)
N1 C13 C18 C22 -3.0(6)
C15 C14 C19 C21 28.8(6)
C13 C14 C19 C21 -154.5(4)
C15 C14 C19 C20 -93.4(5)
C13 C14 C19 C20 83.3(5)
C17 C18 C22 C23 55.5(6)
C13 C18 C22 C23 -124.2(5)
C17 C18 C22 C24 -68.0(6)
C13 C18 C22 C24 112.4(5)
N2 C25 C26 C27 174.9(4)
C30 C25 C26 C27 -6.7(6)
N2 C25 C26 C31 -7.3(6)
C30 C25 C26 C31 171.1(4)
C25 C26 C27 C28 3.0(7)
C31 C26 C27 C28 -174.8(5)
C26 C27 C28 C29 1.3(8)
C27 C28 C29 C30 -2.1(8)
C28 C29 C30 C25 -1.5(7)
C28 C29 C30 C34 -179.9(5)
C26 C25 C30 C29 5.8(6)
N2 C25 C30 C29 -175.8(4)
C26 C25 C30 C34 -175.7(4)
N2 C25 C30 C34 2.7(6)
C27 C26 C31 C32 -66.4(6)
C25 C26 C31 C32 115.8(5)
C27 C26 C31 C33 58.2(6)
C25 C26 C31 C33 -119.5(5)
C29 C30 C34 C35 95.7(5)
C25 C30 C34 C35 -82.6(5)
C29 C30 C34 C36 -29.3(6)
C25 C30 C34 C36 152.3(4)
C41 C37 C38 C39 -0.8(5)
C42 C37 C38 C39 -179.6(4)
Sm1 C37 C38 C39 68.2(3)
C41 C37 C38 C43 172.4(4)
C42 C37 C38 C43 -6.4(7)
Sm1 C37 C38 C43 -118.6(4)
C41 C37 C38 Sm1 -69.0(3)
C42 C37 C38 Sm1 112.2(4)
C37 C38 C39 C40 0.4(5)
C43 C38 C39 C40 -172.7(4)
Sm1 C38 C39 C40 67.5(3)
C37 C38 C39 C44 174.8(4)
C43 C38 C39 C44 1.7(7)
Sm1 C38 C39 C44 -118.1(4)
C37 C38 C39 Sm1 -67.1(3)
C43 C38 C39 Sm1 119.8(4)
C38 C39 C40 C41 0.1(5)
C44 C39 C40 C41 -174.2(4)
Sm1 C39 C40 C41 67.5(3)
C38 C39 C40 C45 176.3(4)
C44 C39 C40 C45 1.9(7)
Sm1 C39 C40 C45 -116.3(4)
C38 C39 C40 Sm1 -67.4(3)
C44 C39 C40 Sm1 118.2(4)
C38 C37 C41 C40 0.9(5)
C42 C37 C41 C40 179.7(4)
Sm1 C37 C41 C40 -68.4(3)
C38 C37 C41 C46 -174.5(4)
C42 C37 C41 C46 4.4(7)
Sm1 C37 C41 C46 116.3(4)
C38 C37 C41 Sm1 69.3(3)
C42 C37 C41 Sm1 -111.9(4)
C39 C40 C41 C37 -0.6(5)
C45 C40 C41 C37 -176.8(4)
Sm1 C40 C41 C37 67.7(3)
C39 C40 C41 C46 174.6(4)
C45 C40 C41 C46 -1.6(7)
Sm1 C40 C41 C46 -117.0(4)
C39 C40 C41 Sm1 -68.3(3)
C45 C40 C41 Sm1 115.5(4)
O1 C47 C48 C49 27.4(9)
C47 C48 C49 C50 -36.9(9)
C48 C49 C50 O1 32.9(7)
C12 C1 N1 C13 -159.5(4)
C2 C1 N1 C13 26.6(6)
Sm1 C1 N1 C13 167.2(4)
C12 C1 N1 Sm1 33.3(4)
C2 C1 N1 Sm1 -140.6(4)
C18 C13 N1 C1 63.1(5)
C14 C13 N1 C1 -119.6(4)
C18 C13 N1 Sm1 -140.1(4)
C14 C13 N1 Sm1 37.2(7)
C1 C12 N2 C25 153.7(4)
C11 C12 N2 C25 -32.6(6)
Sm1 C12 N2 C25 -172.5(4)
C1 C12 N2 Sm1 -33.8(4)
C11 C12 N2 Sm1 140.0(4)
C26 C25 N2 C12 -63.4(5)
C30 C25 N2 C12 118.2(4)
C26 C25 N2 Sm1 131.6(5)
C30 C25 N2 Sm1 -46.8(7)
C12 N2 Sm1 N1 37.4(2)
C25 N2 Sm1 N1 -155.9(5)
C12 N2 Sm1 O1 -68.6(2)
C25 N2 Sm1 O1 98.0(5)
C12 N2 Sm1 C37 131.9(2)
C25 N2 Sm1 C37 -61.4(5)
C25 N2 Sm1 C12 166.7(7)
C12 N2 Sm1 C41 124.9(2)
C25 N2 Sm1 C41 -68.5(6)
C12 N2 Sm1 C38 161.5(2)
C25 N2 Sm1 C38 -31.8(5)
C12 N2 Sm1 C1 16.1(2)
C25 N2 Sm1 C1 -177.2(6)
C12 N2 Sm1 C40 162.3(2)
C25 N2 Sm1 C40 -31.1(6)
C12 N2 Sm1 C39 -179.1(2)
C25 N2 Sm1 C39 -12.5(6)
C1 N1 Sm1 N2 -37.8(2)
C13 N1 Sm1 N2 162.3(5)
C1 N1 Sm1 O1 66.9(2)
C13 N1 Sm1 O1 -93.0(5)
C1 N1 Sm1 C37 -132.4(2)
C13 N1 Sm1 C37 67.7(5)
C1 N1 Sm1 C12 -16.1(2)
C13 N1 Sm1 C12 -176.0(5)
C1 N1 Sm1 C41 -162.6(2)
C13 N1 Sm1 C41 37.5(5)
C1 N1 Sm1 C38 -121.1(2)
C13 N1 Sm1 C38 79.0(5)
C13 N1 Sm1 C1 -159.9(6)
C1 N1 Sm1 C40 -179.7(2)
C13 N1 Sm1 C40 20.4(5)
C1 N1 Sm1 C39 -154.8(2)
C13 N1 Sm1 C39 45.3(6)
C41 C37 Sm1 N2 -168.5(3)
C38 C37 Sm1 N2 77.6(3)
C42 C37 Sm1 N2 -45.0(4)
C41 C37 Sm1 N1 -84.9(3)
C38 C37 Sm1 N1 161.1(3)
C42 C37 Sm1 N1 38.6(4)
C41 C37 Sm1 O1 55.0(4)
C38 C37 Sm1 O1 -58.9(4)
C42 C37 Sm1 O1 178.5(3)
C41 C37 Sm1 C12 -143.1(3)
C38 C37 Sm1 C12 102.9(3)
C42 C37 Sm1 C12 -19.6(4)
C38 C37 Sm1 C41 -113.9(4)
C42 C37 Sm1 C41 123.5(5)
C41 C37 Sm1 C38 113.9(4)
C42 C37 Sm1 C38 -122.5(5)
C41 C37 Sm1 C1 -109.6(3)
C38 C37 Sm1 C1 136.5(3)
C42 C37 Sm1 C1 14.0(4)
C41 C37 Sm1 C40 37.4(3)
C38 C37 Sm1 C40 -76.6(3)
C42 C37 Sm1 C40 160.9(5)
C41 C37 Sm1 C39 77.1(3)
C38 C37 Sm1 C39 -36.8(3)
C42 C37 Sm1 C39 -159.4(5)
C1 C12 Sm1 N2 151.7(4)
C11 C12 Sm1 N2 -107.1(6)
N2 C12 Sm1 N1 -135.3(3)
C1 C12 Sm1 N1 16.3(2)
C11 C12 Sm1 N1 117.5(6)
N2 C12 Sm1 O1 116.3(2)
C1 C12 Sm1 O1 -92.0(2)
C11 C12 Sm1 O1 9.2(6)
N2 C12 Sm1 C37 -54.9(3)
C1 C12 Sm1 C37 96.8(2)
C11 C12 Sm1 C37 -162.0(5)
N2 C12 Sm1 C41 -81.3(3)
C1 C12 Sm1 C41 70.4(3)
C11 C12 Sm1 C41 171.6(5)
N2 C12 Sm1 C38 -21.0(3)
C1 C12 Sm1 C38 130.7(2)
C11 C12 Sm1 C38 -128.1(5)
N2 C12 Sm1 C1 -151.7(4)
C11 C12 Sm1 C1 101.2(6)
N2 C12 Sm1 C40 -53.4(6)
C1 C12 Sm1 C40 98.3(5)
C11 C12 Sm1 C40 -160.5(5)
N2 C12 Sm1 C39 1.4(3)
C1 C12 Sm1 C39 153.0(2)
C11 C12 Sm1 C39 -105.8(5)
C37 C41 Sm1 N2 14.0(3)
C40 C41 Sm1 N2 127.8(3)
C46 C41 Sm1 N2 -108.1(4)
C37 C41 Sm1 N1 96.9(3)
C40 C41 Sm1 N1 -149.3(3)
C46 C41 Sm1 N1 -25.2(4)
C37 C41 Sm1 O1 -149.5(3)
C40 C41 Sm1 O1 -35.7(3)
C46 C41 Sm1 O1 88.4(4)
C40 C41 Sm1 C37 113.8(4)
C46 C41 Sm1 C37 -122.1(5)
C37 C41 Sm1 C12 52.9(3)
C40 C41 Sm1 C12 166.7(2)
C46 C41 Sm1 C12 -69.2(4)
C37 C41 Sm1 C38 -37.0(3)
C40 C41 Sm1 C38 76.8(3)
C46 C41 Sm1 C38 -159.1(5)
C37 C41 Sm1 C1 86.6(3)
C40 C41 Sm1 C1 -159.6(2)
C46 C41 Sm1 C1 -35.5(4)
C37 C41 Sm1 C40 -113.8(4)
C46 C41 Sm1 C40 124.1(5)
C37 C41 Sm1 C39 -76.8(3)
C40 C41 Sm1 C39 37.0(2)
C46 C41 Sm1 C39 161.1(5)
C37 C38 Sm1 N2 -103.3(3)
C39 C38 Sm1 N2 142.5(3)
C43 C38 Sm1 N2 18.3(4)
C37 C38 Sm1 N1 -22.8(3)
C39 C38 Sm1 N1 -136.9(3)
C43 C38 Sm1 N1 98.9(4)
C37 C38 Sm1 O1 147.5(3)
C39 C38 Sm1 O1 33.3(3)
C43 C38 Sm1 O1 -90.8(5)
C39 C38 Sm1 C37 -114.2(4)
C43 C38 Sm1 C37 121.7(6)
C37 C38 Sm1 C12 -92.5(3)
C39 C38 Sm1 C12 153.3(2)
C43 C38 Sm1 C12 29.1(5)
C37 C38 Sm1 C41 36.9(3)
C39 C38 Sm1 C41 -77.2(3)
C43 C38 Sm1 C41 158.6(5)
C37 C38 Sm1 C1 -60.3(3)
C39 C38 Sm1 C1 -174.5(2)
C43 C38 Sm1 C1 61.3(5)
C37 C38 Sm1 C40 77.3(3)
C39 C38 Sm1 C40 -36.9(2)
C43 C38 Sm1 C40 -161.0(5)
C37 C38 Sm1 C39 114.2(4)
C43 C38 Sm1 C39 -124.1(6)
N1 C1 Sm1 N2 135.2(3)
C12 C1 Sm1 N2 -16.7(2)
C2 C1 Sm1 N2 -115.5(6)
C12 C1 Sm1 N1 -151.9(4)
C2 C1 Sm1 N1 109.3(6)
N1 C1 Sm1 O1 -118.3(2)
C12 C1 Sm1 O1 89.8(2)
C2 C1 Sm1 O1 -9.0(6)
N1 C1 Sm1 C37 54.2(3)
C12 C1 Sm1 C37 -97.7(2)
C2 C1 Sm1 C37 163.4(5)
N1 C1 Sm1 C12 151.9(4)
C2 C1 Sm1 C12 -98.8(6)
N1 C1 Sm1 C41 20.5(3)
C12 C1 Sm1 C41 -131.4(2)
C2 C1 Sm1 C41 129.7(5)
N1 C1 Sm1 C38 83.1(3)
C12 C1 Sm1 C38 -68.8(3)
C2 C1 Sm1 C38 -167.6(5)
N1 C1 Sm1 C40 0.5(4)
C12 C1 Sm1 C40 -151.4(2)
C2 C1 Sm1 C40 109.8(5)
N1 C1 Sm1 C39 73.0(5)
C12 C1 Sm1 C39 -78.8(5)
C2 C1 Sm1 C39 -177.7(5)
C39 C40 Sm1 N2 35.9(3)
C41 C40 Sm1 N2 -77.7(3)
C45 C40 Sm1 N2 159.6(3)
C39 C40 Sm1 N1 148.9(2)
C41 C40 Sm1 N1 35.3(3)
C45 C40 Sm1 N1 -87.5(4)
C39 C40 Sm1 O1 -94.5(3)
C41 C40 Sm1 O1 151.9(3)
C45 C40 Sm1 O1 29.1(4)
C39 C40 Sm1 C37 76.7(3)
C41 C40 Sm1 C37 -36.8(3)
C45 C40 Sm1 C37 -159.6(5)
C39 C40 Sm1 C12 75.0(6)
C41 C40 Sm1 C12 -38.6(6)
C45 C40 Sm1 C12 -161.4(4)
C39 C40 Sm1 C41 113.6(4)
C45 C40 Sm1 C41 -122.8(5)
C39 C40 Sm1 C38 36.9(2)
C41 C40 Sm1 C38 -76.7(3)
C45 C40 Sm1 C38 160.5(5)
C39 C40 Sm1 C1 148.6(3)
C41 C40 Sm1 C1 35.0(4)
C45 C40 Sm1 C1 -87.8(4)
C41 C40 Sm1 C39 -113.6(4)
C45 C40 Sm1 C39 123.6(5)
C38 C39 Sm1 N2 -41.0(3)
C40 C39 Sm1 N2 -155.1(2)
C44 C39 Sm1 N2 81.7(4)
C38 C39 Sm1 N1 66.6(4)
C40 C39 Sm1 N1 -47.5(4)
C44 C39 Sm1 N1 -170.7(4)
C38 C39 Sm1 O1 -154.0(3)
C40 C39 Sm1 O1 91.9(3)
C44 C39 Sm1 O1 -31.3(4)
C38 C39 Sm1 C37 36.9(3)
C40 C39 Sm1 C37 -77.2(3)
C44 C39 Sm1 C37 159.6(5)
C38 C39 Sm1 C12 -41.8(4)
C40 C39 Sm1 C12 -155.9(2)
C44 C39 Sm1 C12 80.9(5)
C38 C39 Sm1 C41 76.6(3)
C40 C39 Sm1 C41 -37.5(2)
C44 C39 Sm1 C41 -160.6(5)
C40 C39 Sm1 C38 -114.1(4)
C44 C39 Sm1 C38 122.7(5)
C38 C39 Sm1 C1 14.4(6)
C40 C39 Sm1 C1 -99.7(5)
C44 C39 Sm1 C1 137.1(5)
C38 C39 Sm1 C40 114.1(4)
C44 C39 Sm1 C40 -123.2(5)
C48 C47 O1 C50 -6.4(8)
C48 C47 O1 Sm1 175.7(4)
C49 C50 O1 C47 -16.1(7)
C49 C50 O1 Sm1 161.8(4)
N2 Sm1 O1 C47 -136.2(5)
N1 Sm1 O1 C47 136.1(5)
C37 Sm1 O1 C47 -1.7(7)
C12 Sm1 O1 C47 -165.3(5)
C41 Sm1 O1 C47 29.7(6)
C38 Sm1 O1 C47 -35.4(6)
C1 Sm1 O1 C47 164.3(5)
C40 Sm1 O1 C47 12.0(5)
C39 Sm1 O1 C47 -18.9(5)
N2 Sm1 O1 C50 46.2(4)
N1 Sm1 O1 C50 -41.4(4)
C37 Sm1 O1 C50 -179.3(4)
C12 Sm1 O1 C50 17.1(4)
C41 Sm1 O1 C50 -147.8(4)
C38 Sm1 O1 C50 147.1(4)
C1 Sm1 O1 C50 -13.3(4)
C40 Sm1 O1 C50 -165.5(4)
C39 Sm1 O1 C50 163.5(4)
